data_7718282
loop_
_publ_author_name
'Sun, Zhe'
'Yu, Xiaojing'
'Zhen, Qingfang'
'Yu, Tingting'
'Wang, Xinming'
'Yang, Guixin'
'Song, Yongbin'
'Pang, Haijun'

_publ_section_title
;
 Synthesis of two new polyoxometalate-based organic complexes from 2D to
 3D structures for improving supercapacitor performance.
;
_journal_issue 15
_journal_name_full 'Dalton transactions (Cambridge, England : 2003)'
_journal_page_first 6093
_journal_page_last 6102
_journal_paper_doi 10.1039/d5dt00284b
_journal_volume 54
_journal_year 2025
_chemical_formula_moiety 'C48 H40 Ag4 Mo12 N16 O40 P'
_chemical_formula_sum 'C48 H40 Ag4 Mo12 N16 O40 P'
_chemical_formula_weight 3094.69
_space_group_crystal_system monoclinic
_space_group_IT_number 15
_space_group_name_Hall '-C 2yc'
_space_group_name_H-M_alt 'C 1 2/c 1'
_atom_sites_solution_hydrogens geom
_audit_creation_method SHELXL-2014
_audit_update_record
;
2024-12-23 deposited with the CCDC.	2025-03-10 downloaded from the CCDC.
;
_cell_angle_alpha 90
_cell_angle_beta 109.8060(10)
_cell_angle_gamma 90
_cell_formula_units_Z 4
_cell_length_a 17.1296(12)
_cell_length_b 22.8733(17)
_cell_length_c 20.1601(14)
_cell_measurement_reflns_used 25
_cell_measurement_temperature 296(2)
_cell_measurement_theta_max 25.000
_cell_measurement_theta_min 7.5
_cell_volume 7431.7(9)
_computing_structure_refinement 'SHELXL-2014 (Sheldrick, 2014)'
_diffrn_ambient_temperature 296(2)
_diffrn_measured_fraction_theta_full 0.973
_diffrn_measured_fraction_theta_max 0.997
_diffrn_measurement_device_type 'CCD area detector'
_diffrn_measurement_method 'phi and omega scans'
_diffrn_radiation_type MoK\a
_diffrn_radiation_wavelength 0.71073
_diffrn_reflns_av_R_equivalents 0.0247
_diffrn_reflns_av_unetI/netI 0.0281
_diffrn_reflns_Laue_measured_fraction_full 0.973
_diffrn_reflns_Laue_measured_fraction_max 0.997
_diffrn_reflns_limit_h_max 20
_diffrn_reflns_limit_h_min -11
_diffrn_reflns_limit_k_max 27
_diffrn_reflns_limit_k_min -26
_diffrn_reflns_limit_l_max 20
_diffrn_reflns_limit_l_min -23
_diffrn_reflns_number 19148
_diffrn_reflns_point_group_measured_fraction_full 0.973
_diffrn_reflns_point_group_measured_fraction_max 0.997
_diffrn_reflns_theta_full 25.242
_diffrn_reflns_theta_max 25.027
_diffrn_reflns_theta_min 1.546
_exptl_absorpt_coefficient_mu 3.102
_exptl_crystal_colour orange
_exptl_crystal_density_diffrn 2.766
_exptl_crystal_description block
_exptl_crystal_F_000 5868
_refine_diff_density_max 2.744
_refine_diff_density_min -1.270
_refine_diff_density_rms 0.162
_refine_ls_extinction_method none
_refine_ls_goodness_of_fit_ref 1.008
_refine_ls_hydrogen_treatment constr
_refine_ls_matrix_type full
_refine_ls_number_parameters 566
_refine_ls_number_reflns 6549
_refine_ls_number_restraints 12
_refine_ls_restrained_S_all 1.021
_refine_ls_R_factor_all 0.0664
_refine_ls_R_factor_gt 0.0492
_refine_ls_shift/su_max 0.001
_refine_ls_shift/su_mean 0.000
_refine_ls_structure_factor_coef Fsqd
_refine_ls_weighting_details 'w=1/[\s^2^(Fo^2^)+(0.0548P)^2^+201.8610P] where P=(Fo^2^+2Fc^2^)/3'
_refine_ls_weighting_scheme calc
_refine_ls_wR_factor_gt 0.1214
_refine_ls_wR_factor_ref 0.1330
_reflns_Friedel_coverage 0.000
_reflns_number_gt 5164
_reflns_number_total 6565
_reflns_threshold_expression 'I > 2\s(I)'
_cod_data_source_file d5dt00284b2.cif
_cod_data_source_block YY
_cod_depositor_comments 'Adding full bibliography for 7718281--7718282.cif.'
_cod_original_sg_symbol_H-M 'C 2/c'
_cod_database_code 7718282
_shelx_space_group_comment
;
The symmetry employed for this shelxl refinement is uniquely defined
by the following loop, which should always be used as a source of
symmetry information in preference to the above space-group names.
They are only intended as comments.
;
_shelxl_version_number 2014-3

loop_
_space_group_symop_operation_xyz
'x, y, z'
'-x, y, -z+1/2'
'x+1/2, y+1/2, z'
'-x+1/2, y+1/2, -z+1/2'
'-x, -y, -z'
'x, -y, z-1/2'
'-x+1/2, -y+1/2, -z'
'x+1/2, -y+1/2, z-1/2'

loop_
_atom_site_label
_atom_site_type_symbol
_atom_site_fract_x
_atom_site_fract_y
_atom_site_fract_z
_atom_site_U_iso_or_equiv
_atom_site_adp_type
_atom_site_occupancy
_atom_site_site_symmetry_order
_atom_site_calc_flag
_atom_site_refinement_flags_posn
_atom_site_refinement_flags_adp
_atom_site_refinement_flags_occupancy
_atom_site_disorder_assembly
_atom_site_disorder_group
P1 P 0.5000 0.25463(10) 0.2500 0.0132(5) Uani 1 2 d S T P . .
O1 O 0.4235(4) 0.1732(4) 0.3734(4) 0.057(2) Uani 1 1 d . . . . .
C1 C 0.6513(6) 0.5001(4) 0.0309(5) 0.042(2) Uani 1 1 d . . . . .
H1A H 0.6549 0.4900 -0.0127 0.050 Uiso 1 1 calc R U . . .
N1 N 0.8732(5) 0.5057(4) 0.0639(4) 0.044(2) Uani 1 1 d . . . . .
C2 C 0.5909(7) 0.4895(5) 0.1192(5) 0.049(3) Uani 1 1 d . . . . .
H2A H 0.5503 0.4725 0.1340 0.059 Uiso 1 1 calc R U . . .
N2 N 0.5952(5) 0.6028(3) 0.3433(4) 0.0418(19) Uani 1 1 d . . . . .
O2 O 0.5429(4) 0.1168(4) 0.3478(4) 0.065(3) Uani 1 1 d . . . . .
C3 C 0.6435(6) 0.6295(4) 0.4053(5) 0.039(2) Uani 1 1 d . . . . .
N3 N 0.8135(4) 0.5392(3) 0.0195(4) 0.0328(16) Uani 1 1 d . . . . .
O3 O 0.6505(4) 0.1980(3) 0.4128(5) 0.065(3) Uani 1 1 d . . . . .
C4 C 0.7650(6) 0.5770(4) 0.0502(6) 0.040(2) Uani 1 1 d . . . . .
H4A H 0.7357 0.6060 0.0157 0.048 Uiso 1 1 calc R U . . .
H4B H 0.8025 0.5974 0.0907 0.048 Uiso 1 1 calc R U . . .
N4 N 0.6420(5) 0.5281(3) 0.1619(4) 0.0376(18) Uani 1 1 d . . . . .
O4 O 0.3945(4) 0.3925(4) 0.2550(4) 0.066(3) Uani 1 1 d . . . . .
C5 C 0.7031(8) 0.6921(6) 0.5292(6) 0.063(3) Uani 1 1 d . . . . .
H5A H 0.7255 0.7130 0.5709 0.075 Uiso 1 1 calc R U . . .
N5 N 0.9094(5) 0.4772(4) 0.0260(4) 0.0424(19) Uani 1 1 d . . . . .
O5 O 0.8003(4) 0.2540(3) 0.4318(4) 0.0432(16) Uani 1 1 d . . . . .
C6 C 0.7280(7) 0.6256(5) 0.4439(6) 0.054(3) Uani 1 1 d . . . . .
H6A H 0.7636 0.6029 0.4285 0.065 Uiso 1 1 calc R U . . .
N6 N 0.5183(5) 0.6186(4) 0.3289(4) 0.046(2) Uani 1 1 d . . . . .
O6 O 0.6523(4) 0.3121(3) 0.4138(5) 0.059(2) Uani 1 1 d . . . . .
C7 C 0.5943(7) 0.4734(5) 0.0550(6) 0.054(3) Uani 1 1 d . . . . .
H7A H 0.5587 0.4449 0.0281 0.065 Uiso 1 1 calc R U . . .
N7 N 0.4442(5) 0.8456(4) 0.3468(5) 0.047(2) Uani 1 1 d . . . . .
O7 O 0.5615(4) 0.1396(3) 0.4853(3) 0.0421(16) Uani 1 1 d . . . . .
C8 C 0.6202(7) 0.6962(5) 0.4923(5) 0.045(2) Uani 1 1 d . . . . .
H8A H 0.5848 0.7193 0.5075 0.054 Uiso 1 1 calc R U . . .
N8 N 0.5140(5) 0.6551(3) 0.3799(4) 0.0409(19) Uani 1 1 d . . . . .
O8 O 0.5304(4) 0.2550(3) 0.4398(5) 0.056(2) Uani 1 1 d . . . . .
C9 C 0.7596(6) 0.5566(4) -0.1122(5) 0.040(2) Uani 1 1 d . . . . .
H9A H 0.7170 0.5828 -0.1153 0.048 Uiso 1 1 calc R U . . .
O9 O 0.5645(5) 0.3693(3) 0.4854(4) 0.057(2) Uani 1 1 d . . . . .
C10 C 0.4166(6) 0.8501(5) 0.2769(6) 0.050(3) Uani 1 1 d . . . . .
H10A H 0.4126 0.8870 0.2566 0.059 Uiso 1 1 calc R U . . .
O10 O 0.5000 0.4815(4) 0.2500 0.048(3) Uani 1 2 d S T P . .
C11 C 0.5914(6) 0.6627(4) 0.4291(5) 0.039(2) Uani 1 1 d . . . . .
O11 O 0.2617(4) 0.1400(3) 0.2995(4) 0.0465(17) Uani 1 1 d . . . . .
C12 C 0.3939(6) 0.8017(5) 0.2334(6) 0.049(3) Uani 1 1 d . . . . .
H12A H 0.3756 0.8060 0.1847 0.058 Uiso 1 1 calc R U . . .
O12 O 0.5454(4) 0.3933(4) 0.3483(4) 0.058(2) Uani 1 1 d . . . . .
C13 C 0.4488(6) 0.7919(5) 0.3756(6) 0.045(2) Uani 1 1 d . . . . .
H13A H 0.4672 0.7885 0.4245 0.054 Uiso 1 1 calc R U . . .
O13 O 0.2682(4) 0.3688(3) 0.3058(3) 0.0352(14) Uani 1 1 d . . . . .
C14 C 0.4340(6) 0.6846(4) 0.3719(6) 0.046(2) Uani 1 1 d . . . . .
H14A H 0.4294 0.6904 0.4181 0.056 Uiso 1 1 calc R U . . .
H14B H 0.3885 0.6597 0.3449 0.056 Uiso 1 1 calc R U . . .
O14 O 0.5961(6) 0.2527(4) 0.2581(5) 0.017(2) Uani 0.5 1 d . . P . .
C15 C 0.8108(5) 0.5329(4) -0.0472(5) 0.0320(19) Uani 1 1 d . . . . .
O15 O 0.5000 0.0270(4) 0.2500 0.054(3) Uani 1 2 d S T P . .
C16 C 0.7558(7) 0.6565(7) 0.5050(6) 0.067(4) Uani 1 1 d . . . . .
H16A H 0.8117 0.6543 0.5321 0.081 Uiso 1 1 calc R U . . .
O16 O 0.7126(7) 0.3121(3) 0.3102(4) 0.079(3) Uani 1 1 d . U . . .
C17 C 0.4276(5) 0.7422(4) 0.3357(5) 0.034(2) Uani 1 1 d . . . . .
O17 O 0.3927(4) 0.1159(3) 0.2538(3) 0.0487(18) Uani 1 1 d . . . . .
C18 C 0.3985(6) 0.7476(4) 0.2628(5) 0.042(2) Uani 1 1 d . . . . .
H18A H 0.3824 0.7147 0.2343 0.051 Uiso 1 1 calc R U . . .
O18 O 0.4814(5) 0.2002(4) 0.2838(5) 0.015(2) Uani 0.5 1 d . . P . .
C19 C 0.6981(5) 0.5533(4) 0.1382(5) 0.034(2) Uani 1 1 d . . . . .
H19A H 0.7355 0.5795 0.1678 0.041 Uiso 1 1 calc R U . . .
O19 O 0.5487(6) 0.2557(4) 0.3294(5) 0.017(2) Uani 0.5 1 d . . P . .
C20 C 0.8751(5) 0.4922(4) -0.0433(5) 0.035(2) Uani 1 1 d . . . . .
O20 O 0.4853(6) 0.3088(4) 0.2854(5) 0.015(2) Uani 0.5 1 d . . P . .
C21 C 0.7039(5) 0.5428(4) 0.0725(5) 0.0312(19) Uani 1 1 d . . . . .
O21 O 0.7123(7) 0.1963(3) 0.3114(3) 0.079(3) Uani 1 1 d . . . . .
C22 C 0.7775(6) 0.5379(4) -0.1707(5) 0.045(2) Uani 1 1 d . . . . .
H22A H 0.7453 0.5515 -0.2150 0.053 Uiso 1 1 calc R U . . .
O22 O 0.3169(7) 0.2539(3) 0.3077(4) 0.072(3) Uani 1 1 d . U . . .
C23 C 0.8433(7) 0.4984(4) -0.1652(6) 0.047(2) Uani 1 1 d . . . . .
H23A H 0.8539 0.4881 -0.2060 0.057 Uiso 1 1 calc R U . . .
O23 O 0.4283(4) 0.3349(4) 0.3741(4) 0.064(3) Uani 1 1 d . . . . .
C24 C 0.8913(6) 0.4752(4) -0.1032(5) 0.039(2) Uani 1 1 d . . . . .
H24A H 0.9335 0.4489 -0.1009 0.047 Uiso 1 1 calc R U . . .
Ag1 Ag 0.49515(6) 0.91740(4) 0.41696(6) 0.0646(3) Uani 1 1 d . . . . .
Mo2 Mo 0.33895(5) 0.17630(3) 0.28643(4) 0.0328(2) Uani 1 1 d . . . . .
Ag2 Ag 0.62438(6) 0.55677(4) 0.25959(4) 0.0512(2) Uani 1 1 d . . . . .
Mo3 Mo 0.54335(5) 0.17798(3) 0.41109(4) 0.03025(19) Uani 1 1 d . . . . .
Mo4 Mo 0.5000 0.40850(4) 0.2500 0.0328(3) Uani 1 2 d S T P . .
Mo5 Mo 0.54640(5) 0.33204(3) 0.41134(4) 0.02928(19) Uani 1 1 d . . . . .
Mo6 Mo 0.5000 0.09894(4) 0.2500 0.0277(2) Uani 1 2 d S T P . .
Mo7 Mo 0.70558(5) 0.25500(3) 0.37344(4) 0.0353(2) Uani 1 1 d . . . . .
Mo1 Mo 0.34123(5) 0.33139(4) 0.28818(4) 0.0377(2) Uani 1 1 d . . . . .

loop_
_atom_site_aniso_label
_atom_site_aniso_U_11
_atom_site_aniso_U_22
_atom_site_aniso_U_33
_atom_site_aniso_U_23
_atom_site_aniso_U_13
_atom_site_aniso_U_12
P1 0.0154(12) 0.0083(12) 0.0156(12) 0.000 0.0050(10) 0.000
O1 0.028(4) 0.088(6) 0.048(4) -0.034(4) 0.004(3) 0.013(4)
C1 0.058(6) 0.033(5) 0.040(5) -0.019(4) 0.024(5) -0.022(5)
N1 0.037(5) 0.043(5) 0.048(5) -0.002(4) 0.009(4) -0.008(4)
C2 0.066(7) 0.046(6) 0.051(6) 0.000(5) 0.040(6) -0.019(5)
N2 0.053(5) 0.033(4) 0.047(5) -0.005(4) 0.026(4) 0.005(4)
O2 0.030(4) 0.117(7) 0.037(4) -0.042(4) -0.003(3) 0.024(4)
C3 0.046(6) 0.036(5) 0.041(5) 0.012(4) 0.025(5) 0.001(4)
N3 0.027(4) 0.029(4) 0.045(4) 0.000(3) 0.016(3) 0.001(3)
O3 0.045(4) 0.022(3) 0.149(8) 0.018(4) 0.060(5) 0.011(3)
C4 0.040(5) 0.021(4) 0.069(7) -0.010(4) 0.031(5) -0.007(4)
N4 0.043(5) 0.035(4) 0.038(4) 0.001(3) 0.018(4) -0.005(4)
O4 0.020(3) 0.126(7) 0.052(4) 0.056(5) 0.012(3) 0.009(4)
C5 0.064(8) 0.084(9) 0.040(6) -0.005(6) 0.016(6) -0.007(7)
N5 0.033(4) 0.042(5) 0.047(5) 0.003(4) 0.007(4) 0.004(4)
O5 0.021(3) 0.050(4) 0.051(4) -0.012(3) 0.002(3) 0.004(3)
C6 0.051(7) 0.066(7) 0.048(6) 0.015(5) 0.021(5) 0.016(6)
N6 0.049(5) 0.046(5) 0.049(5) -0.010(4) 0.027(4) 0.001(4)
O6 0.031(4) 0.030(4) 0.128(7) 0.024(4) 0.044(4) 0.011(3)
C7 0.066(7) 0.046(6) 0.054(7) -0.013(5) 0.024(6) -0.032(6)
N7 0.040(5) 0.046(5) 0.052(5) -0.019(4) 0.013(4) -0.005(4)
O7 0.058(4) 0.041(4) 0.030(3) 0.007(3) 0.019(3) 0.014(3)
C8 0.054(6) 0.052(6) 0.041(6) -0.004(5) 0.032(5) -0.003(5)
N8 0.045(5) 0.040(5) 0.044(5) -0.005(4) 0.024(4) 0.000(4)
O8 0.031(4) 0.028(4) 0.120(7) 0.007(4) 0.040(4) 0.001(3)
C9 0.035(5) 0.031(5) 0.052(6) 0.010(4) 0.012(4) 0.011(4)
O9 0.089(6) 0.053(4) 0.042(4) -0.022(3) 0.040(4) -0.034(4)
C10 0.033(5) 0.050(6) 0.069(8) -0.004(5) 0.023(5) 0.001(5)
O10 0.065(7) 0.022(5) 0.040(5) 0.000 -0.002(5) 0.000
C11 0.051(6) 0.042(5) 0.029(5) 0.000(4) 0.021(4) 0.007(4)
O11 0.037(4) 0.060(5) 0.051(4) -0.012(3) 0.027(3) -0.020(3)
C12 0.032(5) 0.067(8) 0.043(6) -0.001(5) 0.007(4) 0.014(5)
O12 0.026(3) 0.092(6) 0.059(5) 0.053(4) 0.017(3) 0.017(4)
C13 0.044(6) 0.050(6) 0.046(6) -0.017(5) 0.021(5) -0.003(5)
O13 0.026(3) 0.041(4) 0.041(4) 0.001(3) 0.015(3) 0.003(3)
C14 0.044(6) 0.046(6) 0.058(7) -0.007(5) 0.029(5) -0.003(5)
O14 0.021(5) 0.015(5) 0.015(5) 0.005(4) 0.004(4) -0.004(4)
C15 0.027(4) 0.021(4) 0.046(5) 0.001(4) 0.011(4) -0.003(3)
O15 0.048(6) 0.023(5) 0.072(7) 0.000 -0.004(5) 0.000
C16 0.046(7) 0.101(11) 0.047(7) 0.010(7) 0.005(5) 0.008(7)
O16 0.160(7) 0.035(4) 0.039(4) -0.004(3) 0.027(4) -0.015(4)
C17 0.024(4) 0.042(5) 0.040(5) -0.012(4) 0.018(4) -0.001(4)
O17 0.028(3) 0.075(5) 0.037(4) -0.022(3) 0.003(3) 0.015(3)
C18 0.035(5) 0.044(6) 0.050(6) -0.013(5) 0.015(4) -0.001(4)
O18 0.008(5) 0.015(5) 0.019(5) 0.001(4) 0.001(4) 0.003(4)
C19 0.031(5) 0.026(5) 0.050(6) -0.008(4) 0.019(4) -0.002(4)
O19 0.016(5) 0.019(5) 0.014(5) 0.000(4) 0.000(4) 0.006(4)
C20 0.026(5) 0.025(5) 0.050(6) 0.001(4) 0.010(4) -0.002(4)
O20 0.017(5) 0.013(5) 0.017(5) 0.001(4) 0.007(4) -0.002(4)
C21 0.030(5) 0.020(4) 0.044(5) -0.001(4) 0.014(4) 0.002(3)
O21 0.175(10) 0.025(4) 0.021(3) -0.007(3) 0.015(5) -0.027(5)
C22 0.046(6) 0.035(5) 0.049(6) 0.006(4) 0.011(5) 0.007(4)
O22 0.144(7) 0.033(4) 0.029(3) 0.003(3) 0.014(4) 0.009(4)
C23 0.062(7) 0.039(6) 0.048(6) 0.002(5) 0.027(5) 0.001(5)
O23 0.021(3) 0.106(7) 0.062(5) 0.058(5) 0.009(3) 0.007(4)
C24 0.036(5) 0.029(5) 0.056(6) -0.012(4) 0.021(5) -0.001(4)
Ag1 0.0526(5) 0.0532(5) 0.0843(7) -0.0300(5) 0.0185(5) -0.0155(4)
Mo2 0.0339(4) 0.0302(4) 0.0382(4) 0.0031(3) 0.0170(3) -0.0089(3)
Ag2 0.0718(6) 0.0460(5) 0.0486(5) -0.0085(4) 0.0370(4) -0.0005(4)
Mo3 0.0329(4) 0.0318(4) 0.0267(4) 0.0085(3) 0.0110(3) 0.0034(3)
Mo4 0.0380(6) 0.0191(5) 0.0482(7) 0.000 0.0236(5) 0.000
Mo5 0.0304(4) 0.0308(4) 0.0254(4) -0.0064(3) 0.0079(3) 0.0018(3)
Mo6 0.0342(6) 0.0185(5) 0.0318(6) 0.000 0.0131(4) 0.000
Mo7 0.0297(4) 0.0372(5) 0.0291(4) 0.0028(3) -0.0031(3) -0.0036(3)
Mo1 0.0423(5) 0.0379(5) 0.0396(5) 0.0052(3) 0.0224(4) 0.0181(4)

loop_
_atom_type_symbol
_atom_type_description
_atom_type_scat_dispersion_real
_atom_type_scat_dispersion_imag
_atom_type_scat_source
C C 0.0033 0.0016 'International Tables Vol C Tables 4.2.6.8 and 6.1.1.4'
H H 0.0000 0.0000 'International Tables Vol C Tables 4.2.6.8 and 6.1.1.4'
N N 0.0061 0.0033 'International Tables Vol C Tables 4.2.6.8 and 6.1.1.4'
O O 0.0106 0.0060 'International Tables Vol C Tables 4.2.6.8 and 6.1.1.4'
P P 0.1023 0.0942 'International Tables Vol C Tables 4.2.6.8 and 6.1.1.4'
Mo Mo -1.6832 0.6857 'International Tables Vol C Tables 4.2.6.8 and 6.1.1.4'
Ag Ag -0.8971 1.1015 'International Tables Vol C Tables 4.2.6.8 and 6.1.1.4'

loop_
_geom_angle_atom_site_label_1
_geom_angle_atom_site_label_2
_geom_angle_atom_site_label_3
_geom_angle
_geom_angle_site_symmetry_1
_geom_angle_site_symmetry_3
_geom_angle_publ_flag
O20 P1 O20 67.8(7) 2_655 . ?
O20 P1 O18 177.6(5) 2_655 . ?
O20 P1 O18 112.0(5) . . ?
O20 P1 O18 112.0(5) 2_655 2_655 ?
O20 P1 O18 177.6(5) . 2_655 ?
O18 P1 O18 68.3(7) . 2_655 ?
O20 P1 O19 66.9(5) 2_655 2_655 ?
O20 P1 O19 111.4(5) . 2_655 ?
O18 P1 O19 111.3(5) . 2_655 ?
O18 P1 O19 70.4(5) 2_655 2_655 ?
O20 P1 O19 111.4(5) 2_655 . ?
O20 P1 O19 66.9(5) . . ?
O18 P1 O19 70.4(5) . . ?
O18 P1 O19 111.3(5) 2_655 . ?
O19 P1 O19 178.1(7) 2_655 . ?
O20 P1 O14 108.0(5) 2_655 2_655 ?
O20 P1 O14 74.7(5) . 2_655 ?
O18 P1 O14 69.8(5) . 2_655 ?
O18 P1 O14 107.5(5) 2_655 2_655 ?
O19 P1 O14 73.6(5) 2_655 2_655 ?
O19 P1 O14 106.5(5) . 2_655 ?
O20 P1 O14 74.7(5) 2_655 . ?
O20 P1 O14 108.0(5) . . ?
O18 P1 O14 107.5(5) . . ?
O18 P1 O14 69.8(5) 2_655 . ?
O19 P1 O14 106.5(5) 2_655 . ?
O19 P1 O14 73.6(5) . . ?
O14 P1 O14 176.8(7) 2_655 . ?
Mo2 O1 Mo3 138.8(4) . . ?
C7 C1 C21 119.3(9) . . ?
N5 N1 N3 107.4(8) . . ?
N4 C2 C7 124.2(9) . . ?
N6 N2 C3 109.2(7) . . ?
N6 N2 Ag2 116.1(6) . . ?
C3 N2 Ag2 133.3(7) . . ?
Mo3 O2 Mo6 140.4(5) . . ?
N2 C3 C11 107.4(9) . . ?
N2 C3 C6 131.6(9) . . ?
C11 C3 C6 121.0(10) . . ?
C15 N3 N1 111.4(7) . . ?
C15 N3 C4 130.8(8) . . ?
N1 N3 C4 117.7(8) . . ?
Mo3 O3 Mo7 140.0(4) . . ?
N3 C4 C21 111.8(7) . . ?
C2 N4 C19 116.5(8) . . ?
C2 N4 Ag2 121.3(6) . . ?
C19 N4 Ag2 121.7(6) . . ?
Mo4 O4 Mo1 138.0(4) . . ?
C8 C5 C16 121.2(11) . . ?
N1 N5 C20 110.3(8) . . ?
N1 N5 Ag1 115.5(6) . 4_645 ?
C20 N5 Ag1 134.1(7) . 4_645 ?
C16 C6 C3 116.7(11) . . ?
N2 N6 N8 108.3(8) . . ?
Mo5 O6 Mo7 139.1(5) . . ?
C2 C7 C1 118.6(9) . . ?
C10 N7 C13 118.3(9) . . ?
C10 N7 Ag1 123.9(8) . . ?
C13 N7 Ag1 117.5(7) . . ?
C5 C8 C11 115.5(10) . . ?
N6 N8 C11 110.0(8) . . ?
N6 N8 C14 119.0(8) . . ?
C11 N8 C14 130.6(8) . . ?
Mo3 O8 Mo5 136.6(5) . . ?
C22 C9 C15 115.1(8) . . ?
N7 C10 C12 122.1(11) . . ?
N8 C11 C3 105.0(8) . . ?
N8 C11 C8 132.3(9) . . ?
C3 C11 C8 122.7(10) . . ?
C18 C12 C10 119.3(10) . . ?
Mo5 O12 Mo4 138.2(5) . . ?
N7 C13 C17 122.6(10) . . ?
N8 C14 C17 111.5(8) . . ?
P1 O14 O18 52.6(4) . 2_655 ?
P1 O14 Mo2 125.0(5) . 2_655 ?
O18 O14 Mo2 72.3(4) 2_655 2_655 ?
P1 O14 Mo1 120.8(5) . 2_655 ?
O18 O14 Mo1 132.2(6) 2_655 2_655 ?
Mo2 O14 Mo1 94.3(3) 2_655 2_655 ?
P1 O14 Mo7 121.9(5) . . ?
O18 O14 Mo7 132.5(5) 2_655 . ?
Mo2 O14 Mo7 93.9(3) 2_655 . ?
Mo1 O14 Mo7 93.0(3) 2_655 . ?
N3 C15 C9 133.6(8) . . ?
N3 C15 C20 104.6(8) . . ?
C9 C15 C20 121.9(9) . . ?
C6 C16 C5 122.9(11) . . ?
Mo7 O16 Mo1 138.2(5) . 2_655 ?
C13 C17 C18 118.4(9) . . ?
C13 C17 C14 119.1(9) . . ?
C18 C17 C14 122.5(9) . . ?
Mo2 O17 Mo6 138.6(4) . . ?
C12 C18 C17 119.2(9) . . ?
P1 O18 O18 55.8(4) . 2_655 ?
P1 O18 O19 55.6(4) . . ?
O18 O18 O19 93.6(6) 2_655 . ?
P1 O18 O14 57.6(5) . 2_655 ?
O18 O18 O14 92.4(6) 2_655 2_655 ?
O19 O18 O14 90.7(6) . 2_655 ?
P1 O18 Mo6 125.8(5) . . ?
O18 O18 Mo6 69.9(2) 2_655 . ?
O19 O18 Mo6 134.6(5) . . ?
O14 O18 Mo6 130.5(5) 2_655 . ?
P1 O18 Mo3 123.9(5) . . ?
O18 O18 Mo3 133.7(7) 2_655 . ?
O19 O18 Mo3 68.3(4) . . ?
O14 O18 Mo3 128.4(6) 2_655 . ?
Mo6 O18 Mo3 92.5(3) . . ?
N4 C19 C21 124.0(8) . . ?
P1 O19 O20 55.3(4) . . ?
P1 O19 O18 54.0(4) . . ?
O20 O19 O18 93.1(6) . . ?
P1 O19 Mo5 126.7(5) . . ?
O20 O19 Mo5 71.3(5) . . ?
O18 O19 Mo5 136.3(6) . . ?
P1 O19 Mo3 124.0(5) . . ?
O20 O19 Mo3 136.1(6) . . ?
O18 O19 Mo3 70.0(4) . . ?
Mo5 O19 Mo3 93.0(3) . . ?
N5 C20 C24 132.9(9) . . ?
N5 C20 C15 106.2(8) . . ?
C24 C20 C15 120.9(9) . . ?
P1 O20 O20 56.1(3) . 2_655 ?
P1 O20 O19 57.7(5) . . ?
O20 O20 O19 97.1(7) 2_655 . ?
P1 O20 Mo4 126.0(5) . . ?
O20 O20 Mo4 69.9(2) 2_655 . ?
O19 O20 Mo4 136.5(6) . . ?
P1 O20 Mo5 126.3(5) . . ?
O20 O20 Mo5 137.6(8) 2_655 . ?
O19 O20 Mo5 68.6(4) . . ?
Mo4 O20 Mo5 92.9(3) . . ?
C19 C21 C1 117.2(8) . . ?
C19 C21 C4 118.8(8) . . ?
C1 C21 C4 124.0(8) . . ?
Mo7 O21 Mo2 138.6(5) . 2_655 ?
C9 C22 C23 122.0(9) . . ?
Mo1 O22 Mo2 139.1(6) . . ?
C24 C23 C22 122.7(10) . . ?
Mo1 O23 Mo5 140.6(5) . . ?
C23 C24 C20 117.4(9) . . ?
N5 Ag1 N7 155.0(3) 4_655 . ?
O11 Mo2 O1 103.9(4) . . ?
O11 Mo2 O17 101.4(3) . . ?
O1 Mo2 O17 89.1(3) . . ?
O11 Mo2 O22 101.7(4) . . ?
O1 Mo2 O22 88.5(3) . . ?
O17 Mo2 O22 156.7(4) . . ?
O11 Mo2 O21 99.8(4) . 2_655 ?
O1 Mo2 O21 156.2(4) . 2_655 ?
O17 Mo2 O21 85.7(3) . 2_655 ?
O22 Mo2 O21 87.3(3) . 2_655 ?
O11 Mo2 O14 156.8(4) . 2_655 ?
O1 Mo2 O14 93.9(4) . 2_655 ?
O17 Mo2 O14 93.4(3) . 2_655 ?
O22 Mo2 O14 63.7(4) . 2_655 ?
O21 Mo2 O14 63.4(4) 2_655 2_655 ?
N2 Ag2 N4 167.2(3) . . ?
O7 Mo3 O3 103.1(4) . . ?
O7 Mo3 O2 99.9(4) . . ?
O3 Mo3 O2 88.5(3) . . ?
O7 Mo3 O8 102.8(3) . . ?
O3 Mo3 O8 89.0(3) . . ?
O2 Mo3 O8 157.2(4) . . ?
O7 Mo3 O1 100.0(4) . . ?
O3 Mo3 O1 156.9(4) . . ?
O2 Mo3 O1 86.1(3) . . ?
O8 Mo3 O1 87.4(3) . . ?
O7 Mo3 O19 161.2(3) . . ?
O3 Mo3 O19 65.0(3) . . ?
O2 Mo3 O19 94.4(4) . . ?
O8 Mo3 O19 64.1(3) . . ?
O1 Mo3 O19 93.0(3) . . ?
O7 Mo3 O18 157.0(3) . . ?
O3 Mo3 O18 92.4(4) . . ?
O2 Mo3 O18 63.3(3) . . ?
O8 Mo3 O18 94.2(3) . . ?
O1 Mo3 O18 65.1(3) . . ?
O19 Mo3 O18 41.7(3) . . ?
O10 Mo4 O4 101.2(3) . . ?
O10 Mo4 O4 101.2(3) . 2_655 ?
O4 Mo4 O4 157.6(6) . 2_655 ?
O10 Mo4 O12 100.5(3) . 2_655 ?
O4 Mo4 O12 87.7(3) . 2_655 ?
O4 Mo4 O12 88.3(3) 2_655 2_655 ?
O10 Mo4 O12 100.5(3) . . ?
O4 Mo4 O12 88.3(3) . . ?
O4 Mo4 O12 87.7(3) 2_655 . ?
O12 Mo4 O12 158.9(5) 2_655 . ?
O10 Mo4 O20 159.9(2) . 2_655 ?
O4 Mo4 O20 91.8(4) . 2_655 ?
O4 Mo4 O20 66.7(3) 2_655 2_655 ?
O12 Mo4 O20 64.4(3) 2_655 2_655 ?
O12 Mo4 O20 95.0(3) . 2_655 ?
O10 Mo4 O20 159.9(2) . . ?
O4 Mo4 O20 66.7(3) . . ?
O4 Mo4 O20 91.8(4) 2_655 . ?
O12 Mo4 O20 95.0(3) 2_655 . ?
O12 Mo4 O20 64.4(3) . . ?
O20 Mo4 O20 40.1(4) 2_655 . ?
O9 Mo5 O6 102.7(4) . . ?
O9 Mo5 O12 100.4(4) . . ?
O6 Mo5 O12 89.2(3) . . ?
O9 Mo5 O8 102.0(4) . . ?
O6 Mo5 O8 90.2(3) . . ?
O12 Mo5 O8 157.2(4) . . ?
O9 Mo5 O23 100.8(4) . . ?
O6 Mo5 O23 156.5(4) . . ?
O12 Mo5 O23 86.7(3) . . ?
O8 Mo5 O23 84.8(3) . . ?
O9 Mo5 O19 161.6(4) . . ?
O6 Mo5 O19 66.2(4) . . ?
O12 Mo5 O19 94.3(4) . . ?
O8 Mo5 O19 64.8(4) . . ?
O23 Mo5 O19 90.9(4) . . ?
O9 Mo5 O20 158.3(4) . . ?
O6 Mo5 O20 92.6(4) . . ?
O12 Mo5 O20 64.0(3) . . ?
O8 Mo5 O20 93.3(4) . . ?
O23 Mo5 O20 64.9(3) . . ?
O19 Mo5 O20 40.1(3) . . ?
O15 Mo6 O2 102.4(3) . . ?
O15 Mo6 O2 102.4(3) . 2_655 ?
O2 Mo6 O2 155.2(6) . 2_655 ?
O15 Mo6 O17 101.8(2) . . ?
O2 Mo6 O17 87.3(3) . . ?
O2 Mo6 O17 87.6(3) 2_655 . ?
O15 Mo6 O17 101.8(2) . 2_655 ?
O2 Mo6 O17 87.6(3) . 2_655 ?
O2 Mo6 O17 87.3(3) 2_655 2_655 ?
O17 Mo6 O17 156.5(5) . 2_655 ?
O15 Mo6 O18 159.9(2) . 2_655 ?
O2 Mo6 O18 92.5(4) . 2_655 ?
O2 Mo6 O18 63.4(3) 2_655 2_655 ?
O17 Mo6 O18 92.1(3) . 2_655 ?
O17 Mo6 O18 65.2(3) 2_655 2_655 ?
O15 Mo6 O18 159.9(2) . . ?
O2 Mo6 O18 63.4(3) . . ?
O2 Mo6 O18 92.5(4) 2_655 . ?
O17 Mo6 O18 65.2(3) . . ?
O17 Mo6 O18 92.1(3) 2_655 . ?
O18 Mo6 O18 40.1(4) 2_655 . ?
O5 Mo7 O16 102.8(4) . . ?
O5 Mo7 O21 101.5(4) . . ?
O16 Mo7 O21 90.7(3) . . ?
O5 Mo7 O6 101.6(3) . . ?
O16 Mo7 O6 87.9(4) . . ?
O21 Mo7 O6 156.6(4) . . ?
O5 Mo7 O3 101.4(4) . . ?
O16 Mo7 O3 155.7(4) . . ?
O21 Mo7 O3 86.6(4) . . ?
O6 Mo7 O3 85.2(3) . . ?
O5 Mo7 O14 158.5(3) . . ?
O16 Mo7 O14 64.5(4) . . ?
O21 Mo7 O14 63.1(4) . . ?
O6 Mo7 O14 95.5(3) . . ?
O3 Mo7 O14 93.0(4) . . ?
O13 Mo1 O23 101.8(3) . . ?
O13 Mo1 O22 101.8(4) . . ?
O23 Mo1 O22 90.6(3) . . ?
O13 Mo1 O4 100.5(3) . . ?
O23 Mo1 O4 88.1(3) . . ?
O22 Mo1 O4 157.4(4) . . ?
O13 Mo1 O16 101.9(4) . 2_655 ?
O23 Mo1 O16 156.2(4) . 2_655 ?
O22 Mo1 O16 86.4(3) . 2_655 ?
O4 Mo1 O16 85.8(4) . 2_655 ?
O13 Mo1 O14 158.4(3) . 2_655 ?
O23 Mo1 O14 94.0(4) . 2_655 ?
O22 Mo1 O14 62.9(4) . 2_655 ?
O4 Mo1 O14 94.7(4) . 2_655 ?
O16 Mo1 O14 63.7(4) 2_655 2_655 ?

loop_
_geom_bond_atom_site_label_1
_geom_bond_atom_site_label_2
_geom_bond_distance
_geom_bond_site_symmetry_2
_geom_bond_publ_flag
P1 O20 1.493(9) 2_655 ?
P1 O20 1.493(9) . ?
P1 O18 1.505(10) . ?
P1 O18 1.505(10) 2_655 ?
P1 O19 1.535(9) 2_655 ?
P1 O19 1.535(9) . ?
P1 O14 1.598(10) 2_655 ?
P1 O14 1.598(10) . ?
O1 Mo2 1.859(7) . ?
O1 Mo3 1.935(7) . ?
C1 C7 1.373(14) . ?
C1 C21 1.398(12) . ?
N1 N5 1.309(11) . ?
N1 N3 1.347(11) . ?
C2 N4 1.334(13) . ?
C2 C7 1.366(14) . ?
N2 N6 1.301(11) . ?
N2 C3 1.385(13) . ?
N2 Ag2 2.186(8) . ?
O2 Mo3 1.893(7) . ?
O2 Mo6 1.900(6) . ?
C3 C11 1.375(13) . ?
C3 C6 1.396(14) . ?
N3 C15 1.339(12) . ?
N3 C4 1.471(11) . ?
O3 Mo3 1.880(7) . ?
O3 Mo7 1.931(7) . ?
C4 C21 1.494(12) . ?
N4 C19 1.340(11) . ?
N4 Ag2 2.190(8) . ?
O4 Mo4 1.881(6) . ?
O4 Mo1 1.909(7) . ?
C5 C8 1.365(16) . ?
C5 C16 1.417(17) . ?
N5 C20 1.363(12) . ?
N5 Ag1 2.142(8) 4_645 ?
O5 Mo7 1.650(6) . ?
C6 C16 1.360(17) . ?
N6 N8 1.345(11) . ?
O6 Mo5 1.855(6) . ?
O6 Mo7 1.924(7) . ?
N7 C10 1.330(14) . ?
N7 C13 1.349(14) . ?
N7 Ag1 2.149(8) . ?
O7 Mo3 1.671(6) . ?
C8 C11 1.424(13) . ?
N8 C11 1.371(13) . ?
N8 C14 1.486(12) . ?
O8 Mo3 1.891(7) . ?
O8 Mo5 1.902(6) . ?
C9 C22 1.384(14) . ?
C9 C15 1.414(13) . ?
O9 Mo5 1.655(6) . ?
C10 C12 1.384(15) . ?
O10 Mo4 1.670(9) . ?
O11 Mo2 1.657(6) . ?
C12 C18 1.361(15) . ?
O12 Mo5 1.888(6) . ?
O12 Mo4 1.900(7) . ?
C13 C17 1.369(13) . ?
O13 Mo1 1.650(6) . ?
C14 C17 1.492(14) . ?
O14 O18 1.777(13) 2_655 ?
O14 Mo2 2.403(10) 2_655 ?
O14 Mo1 2.438(9) 2_655 ?
O14 Mo7 2.444(9) . ?
C15 C20 1.424(12) . ?
O15 Mo6 1.646(9) . ?
O16 Mo7 1.856(8) . ?
O16 Mo1 1.934(8) 2_655 ?
C17 C18 1.389(14) . ?
O17 Mo2 1.896(6) . ?
O17 Mo6 1.906(6) . ?
O18 O18 1.691(19) 2_655 ?
O18 O19 1.753(13) . ?
O18 O14 1.777(13) 2_655 ?
O18 Mo6 2.465(9) . ?
O18 Mo3 2.474(9) . ?
C19 C21 1.383(12) . ?
O19 O20 1.670(13) . ?
O19 Mo5 2.412(9) . ?
O19 Mo3 2.446(10) . ?
C20 C24 1.383(13) . ?
O20 O20 1.666(18) 2_655 ?
O20 Mo4 2.428(9) . ?
O20 Mo5 2.455(9) . ?
O21 Mo7 1.864(7) . ?
O21 Mo2 1.923(7) 2_655 ?
C22 C23 1.419(14) . ?
O22 Mo1 1.893(8) . ?
O22 Mo2 1.894(7) . ?
C23 C24 1.350(14) . ?
O23 Mo1 1.865(7) . ?
O23 Mo5 1.905(6) . ?
Ag1 N5 2.143(8) 4_655 ?
Mo2 O21 1.922(7) 2_655 ?
Mo2 O14 2.403(10) 2_655 ?
Mo4 O4 1.881(6) 2_655 ?
Mo4 O12 1.900(7) 2_655 ?
Mo4 O20 2.428(9) 2_655 ?
Mo6 O2 1.900(6) 2_655 ?
Mo6 O17 1.906(6) 2_655 ?
Mo6 O18 2.465(9) 2_655 ?
Mo1 O16 1.934(8) 2_655 ?
Mo1 O14 2.438(9) 2_655 ?
